data_2232255
loop_
_publ_author_name
'Chiririwa, Haleden'
'Meijboom, Reinout'

_publ_section_title
;
 Dichlorido[2-diphenylphosphanyl-<i>N</i>-(pyridin-3-ylmethyl)benzylidenamine-\k^2^<i>P</i>,<i>N</i>]platinum(II)
;
_journal_coeditor_code GO2028
_journal_issue 11
_journal_name_full 'Acta Crystallographica Section E'
_journal_page_first m1497
_journal_paper_doi 10.1107/S1600536811040086
_journal_volume 67
_journal_year 2011
_chemical_formula_iupac '[Pt Cl2 (C25 H21 N2 P)]'
_chemical_formula_moiety 'C25 H21 Cl2 N2 P Pt'
_chemical_formula_sum 'C25 H21 Cl2 N2 P Pt'
_chemical_formula_weight 646.40
_chemical_name_systematic
;
Dichlorido[2-diphenylphosphanyl-<i>N</i>-(pyridin-3-ylmethyl)benzylidenamine-
\k^2^<i>P</i>,<i>N</i>]platinum(II)
;
_space_group_IT_number 2
_symmetry_cell_setting triclinic
_symmetry_space_group_name_Hall '-P 1'
_symmetry_space_group_name_H-M 'P -1'
_atom_sites_solution_hydrogens geom
_atom_sites_solution_primary direct
_atom_sites_solution_secondary difmap
_audit_creation_method SHELXL-97
_cell_angle_alpha 97.687(5)
_cell_angle_beta 98.363(5)
_cell_angle_gamma 114.499(3)
_cell_formula_units_Z 2
_cell_length_a 9.9684(14)
_cell_length_b 10.4129(15)
_cell_length_c 12.526(3)
_cell_measurement_reflns_used 16090
_cell_measurement_temperature 173(2)
_cell_measurement_theta_max 27.09
_cell_measurement_theta_min 2.20
_cell_volume 1143.0(4)
_computing_cell_refinement 'SAINT (Bruker, 2007)'
_computing_data_collection 'APEX2 (Bruker, 2007)'
_computing_data_reduction 'SAINT (Bruker, 2007)'
_computing_molecular_graphics 'X-SEED (Barbour, 2001)'
_computing_publication_material 'SHELXL97 (Sheldrick, 2008)'
_computing_structure_refinement 'SHELXL97 (Sheldrick, 2008)'
_computing_structure_solution 'SHELXS97 (Sheldrick, 2008)'
_diffrn_ambient_temperature 173(2)
_diffrn_measured_fraction_theta_full 0.993
_diffrn_measured_fraction_theta_max 0.993
_diffrn_measurement_device_type 'Bruker Kappa DUO APEXII'
_diffrn_measurement_method '0.5\% \f scans and \w'
_diffrn_radiation_monochromator graphite
_diffrn_radiation_source 'fine-focus sealed tube'
_diffrn_radiation_type MoK\a
_diffrn_radiation_wavelength 0.71073
_diffrn_reflns_av_R_equivalents 0.0580
_diffrn_reflns_av_sigmaI/netI 0.0616
_diffrn_reflns_limit_h_max 7
_diffrn_reflns_limit_h_min -12
_diffrn_reflns_limit_k_max 13
_diffrn_reflns_limit_k_min -11
_diffrn_reflns_limit_l_max 16
_diffrn_reflns_limit_l_min -16
_diffrn_reflns_number 16090
_diffrn_reflns_theta_full 27.09
_diffrn_reflns_theta_max 27.09
_diffrn_reflns_theta_min 2.20
_diffrn_standards_decay_% 0
_diffrn_standards_interval_count 0
_diffrn_standards_interval_time 0
_diffrn_standards_number 0
_exptl_absorpt_coefficient_mu 6.457
_exptl_absorpt_correction_T_max 0.8023
_exptl_absorpt_correction_T_min 0.6707
_exptl_absorpt_correction_type multi-scan
_exptl_absorpt_process_details '(SADABS; Bruker, 2007)'
_exptl_crystal_colour colourless
_exptl_crystal_density_diffrn 1.878
_exptl_crystal_density_method 'not measured'
_exptl_crystal_description block
_exptl_crystal_F_000 624
_exptl_crystal_size_max 0.07
_exptl_crystal_size_mid 0.06
_exptl_crystal_size_min 0.04
_refine_diff_density_max 0.869
_refine_diff_density_min -1.024
_refine_ls_extinction_coef 0
_refine_ls_extinction_method none
_refine_ls_goodness_of_fit_ref 1.005
_refine_ls_hydrogen_treatment constr
_refine_ls_matrix_type full
_refine_ls_number_parameters 280
_refine_ls_number_reflns 4994
_refine_ls_number_restraints 0
_refine_ls_restrained_S_all 1.005
_refine_ls_R_factor_all 0.0450
_refine_ls_R_factor_gt 0.0324
_refine_ls_shift/su_max 0.001
_refine_ls_shift/su_mean 0.000
_refine_ls_structure_factor_coef Fsqd
_refine_ls_weighting_details 'calc w=1/[\s^2^(Fo^2^)+(0.0217P)^2^+0.0000P] where P=(Fo^2^+2Fc^2^)/3'
_refine_ls_weighting_scheme calc
_refine_ls_wR_factor_gt 0.0578
_refine_ls_wR_factor_ref 0.0621
_reflns_number_gt 4177
_reflns_number_total 4994
_reflns_threshold_expression I>2\s(I)
_cod_data_source_file go2028.cif
_cod_data_source_block I
_cod_original_cell_volume 1143.1(4)
_cod_database_code 2232255
_cod_database_fobs_code 2232255

loop_
_symmetry_equiv_pos_as_xyz
'x, y, z'
'-x, -y, -z'

loop_
_atom_site_type_symbol
_atom_site_label
_atom_site_fract_x
_atom_site_fract_y
_atom_site_fract_z
_atom_site_U_iso_or_equiv
_atom_site_adp_type
_atom_site_calc_flag
_atom_site_refinement_flags
_atom_site_occupancy
_atom_site_symmetry_multiplicity
Pt Pt1 0.30212(2) 0.26883(2) 0.257890(16) 0.02056(6) Uani d . 1 1
Cl Cl1 0.43855(18) 0.18884(16) 0.38298(11) 0.0407(4) Uani d . 1 1
Cl Cl2 0.28642(15) 0.09332(13) 0.11921(11) 0.0312(3) Uani d . 1 1
P P1 0.18282(14) 0.34845(13) 0.14220(10) 0.0191(3) Uani d . 1 1
N N1 0.3050(4) 0.4171(4) 0.3836(3) 0.0250(9) Uani d . 1 1
N N2 -0.1190(6) 0.2951(6) 0.5265(5) 0.0499(14) Uani d . 1 1
C C1 0.1057(6) 0.2892(6) 0.4810(4) 0.0285(12) Uani d . 1 1
C C2 0.0286(7) 0.3573(6) 0.5293(5) 0.0407(15) Uani d . 1 1
H H2 0.0854 0.4555 0.5671 0.049 Uiso calc R 1 1
C C3 -0.1960(7) 0.1592(7) 0.4729(5) 0.0488(17) Uani d . 1 1
H H3 -0.3016 0.1133 0.4693 0.059 Uiso calc R 1 1
C C4 -0.1333(7) 0.0797(6) 0.4219(5) 0.0499(17) Uani d . 1 1
H H4 -0.1937 -0.0186 0.3854 0.060 Uiso calc R 1 1
C C5 0.0210(7) 0.1468(6) 0.4251(5) 0.0445(16) Uani d . 1 1
H H5 0.0675 0.0955 0.3893 0.053 Uiso calc R 1 1
C C6 0.2735(6) 0.3698(6) 0.4900(4) 0.0289(12) Uani d . 1 1
H H7A 0.3221 0.3067 0.5062 0.035 Uiso calc R 1 1
H H7B 0.3173 0.4557 0.5517 0.035 Uiso calc R 1 1
C C7 0.3209(6) 0.5449(5) 0.3819(4) 0.0273(12) Uani d . 1 1
H H7 0.3236 0.6003 0.4496 0.033 Uiso calc R 1 1
C C8 0.3357(5) 0.6170(5) 0.2876(4) 0.0212(11) Uani d . 1 1
C C9 0.2770(5) 0.5450(5) 0.1774(4) 0.0212(11) Uani d . 1 1
C C10 0.2852(6) 0.6262(5) 0.0963(4) 0.0276(12) Uani d . 1 1
H H10 0.2437 0.5783 0.0209 0.033 Uiso calc R 1 1
C C11 0.3523(6) 0.7740(5) 0.1242(4) 0.0289(12) Uani d . 1 1
H H11 0.3602 0.8277 0.0678 0.035 Uiso calc R 1 1
C C12 0.4088(6) 0.8461(5) 0.2341(4) 0.0299(12) Uani d . 1 1
H H12 0.4527 0.9487 0.2529 0.036 Uiso calc R 1 1
C C13 0.4012(6) 0.7687(5) 0.3156(4) 0.0273(12) Uani d . 1 1
H H13 0.4401 0.8178 0.3910 0.033 Uiso calc R 1 1
C C14 0.1730(6) 0.3018(5) -0.0046(4) 0.0214(11) Uani d . 1 1
C C15 0.3084(6) 0.3303(5) -0.0391(4) 0.0290(12) Uani d . 1 1
H H15 0.4012 0.3665 0.0138 0.035 Uiso calc R 1 1
C C16 0.3057(7) 0.3050(6) -0.1516(5) 0.0365(14) Uani d . 1 1
H H16 0.3972 0.3256 -0.1755 0.044 Uiso calc R 1 1
C C17 0.1718(7) 0.2506(6) -0.2277(5) 0.0404(15) Uani d . 1 1
H H17 0.1715 0.2347 -0.3042 0.049 Uiso calc R 1 1
C C18 0.0362(7) 0.2182(6) -0.1947(5) 0.0386(14) Uani d . 1 1
H H18 -0.0570 0.1768 -0.2478 0.046 Uiso calc R 1 1
C C19 0.0400(6) 0.2477(5) -0.0823(4) 0.0289(12) Uani d . 1 1
H H19 -0.0514 0.2300 -0.0590 0.035 Uiso calc R 1 1
C C20 -0.0091(5) 0.2964(5) 0.1564(4) 0.0217(11) Uani d . 1 1
C C21 -0.0639(6) 0.3960(5) 0.1868(4) 0.0291(12) Uani d . 1 1
H H21 0.0001 0.4968 0.2001 0.035 Uiso calc R 1 1
C C22 -0.2132(6) 0.3464(6) 0.1973(5) 0.0371(14) Uani d . 1 1
H H22 -0.2504 0.4143 0.2184 0.045 Uiso calc R 1 1
C C23 -0.3071(6) 0.2025(6) 0.1780(5) 0.0387(14) Uani d . 1 1
H H23 -0.4089 0.1711 0.1851 0.046 Uiso calc R 1 1
C C24 -0.2551(6) 0.1018(6) 0.1481(5) 0.0358(14) Uani d . 1 1
H H24 -0.3214 0.0016 0.1340 0.043 Uiso calc R 1 1
C C25 -0.1056(6) 0.1471(5) 0.1384(4) 0.0304(12) Uani d . 1 1
H H25 -0.0689 0.0781 0.1199 0.036 Uiso calc R 1 1

loop_
_atom_site_aniso_label
_atom_site_aniso_U_11
_atom_site_aniso_U_22
_atom_site_aniso_U_33
_atom_site_aniso_U_12
_atom_site_aniso_U_13
_atom_site_aniso_U_23
Pt1 0.02045(11) 0.02191(10) 0.01956(11) 0.01090(8) 0.00208(8) 0.00264(7)
Cl1 0.0548(10) 0.0505(9) 0.0257(7) 0.0386(8) -0.0057(7) 0.0005(7)
Cl2 0.0376(8) 0.0252(6) 0.0298(7) 0.0181(6) -0.0007(6) -0.0025(6)
P1 0.0175(7) 0.0197(6) 0.0200(7) 0.0081(5) 0.0040(6) 0.0044(5)
N1 0.020(2) 0.029(2) 0.025(2) 0.011(2) 0.002(2) 0.0067(19)
N2 0.044(3) 0.048(3) 0.064(4) 0.025(3) 0.020(3) 0.010(3)
C1 0.043(3) 0.033(3) 0.015(3) 0.020(3) 0.010(3) 0.014(2)
C2 0.054(4) 0.038(3) 0.037(3) 0.027(3) 0.012(3) 0.006(3)
C3 0.036(4) 0.062(4) 0.057(4) 0.025(3) 0.021(3) 0.021(4)
C4 0.049(4) 0.036(3) 0.057(4) 0.010(3) 0.021(4) 0.004(3)
C5 0.048(4) 0.037(3) 0.049(4) 0.018(3) 0.020(3) 0.001(3)
C6 0.033(3) 0.036(3) 0.024(3) 0.019(3) 0.009(3) 0.011(2)
C7 0.027(3) 0.026(3) 0.024(3) 0.010(2) 0.004(2) -0.001(2)
C8 0.014(3) 0.029(3) 0.019(3) 0.010(2) 0.003(2) 0.005(2)
C9 0.014(3) 0.022(2) 0.025(3) 0.007(2) 0.003(2) 0.001(2)
C10 0.029(3) 0.029(3) 0.025(3) 0.013(2) 0.006(2) 0.008(2)
C11 0.027(3) 0.030(3) 0.032(3) 0.013(2) 0.008(3) 0.015(2)
C12 0.031(3) 0.019(3) 0.036(3) 0.009(2) 0.007(3) 0.004(2)
C13 0.030(3) 0.021(3) 0.030(3) 0.008(2) 0.014(3) 0.005(2)
C14 0.028(3) 0.021(2) 0.019(3) 0.014(2) 0.006(2) 0.006(2)
C15 0.029(3) 0.037(3) 0.024(3) 0.016(3) 0.009(3) 0.008(2)
C16 0.040(4) 0.045(3) 0.036(3) 0.026(3) 0.017(3) 0.013(3)
C17 0.068(5) 0.046(3) 0.020(3) 0.036(3) 0.013(3) 0.006(3)
C18 0.046(4) 0.039(3) 0.023(3) 0.017(3) -0.008(3) -0.001(3)
C19 0.025(3) 0.037(3) 0.022(3) 0.014(3) -0.001(2) 0.002(2)
C20 0.023(3) 0.025(3) 0.016(3) 0.011(2) 0.003(2) 0.004(2)
C21 0.032(3) 0.027(3) 0.029(3) 0.013(2) 0.009(3) 0.006(2)
C22 0.025(3) 0.052(4) 0.041(4) 0.023(3) 0.013(3) 0.007(3)
C23 0.023(3) 0.053(4) 0.037(4) 0.012(3) 0.011(3) 0.012(3)
C24 0.026(3) 0.033(3) 0.045(4) 0.007(3) 0.011(3) 0.018(3)
C25 0.025(3) 0.027(3) 0.036(3) 0.010(2) 0.006(3) 0.006(2)

loop_
_atom_type_symbol
_atom_type_description
_atom_type_scat_dispersion_real
_atom_type_scat_dispersion_imag
_atom_type_scat_source
C C 0.0033 0.0016 'International Tables Vol C Tables 4.2.6.8 and 6.1.1.4'
H H 0.0000 0.0000 'International Tables Vol C Tables 4.2.6.8 and 6.1.1.4'
N N 0.0061 0.0033 'International Tables Vol C Tables 4.2.6.8 and 6.1.1.4'
P P 0.1023 0.0942 'International Tables Vol C Tables 4.2.6.8 and 6.1.1.4'
Cl Cl 0.1484 0.1585 'International Tables Vol C Tables 4.2.6.8 and 6.1.1.4'
Pt Pt -1.7033 8.3905 'International Tables Vol C Tables 4.2.6.8 and 6.1.1.4'

loop_
_geom_angle_atom_site_label_1
_geom_angle_atom_site_label_2
_geom_angle_atom_site_label_3
_geom_angle
N1 Pt1 P1 88.47(12)
N1 Pt1 Cl2 176.70(12)
P1 Pt1 Cl2 91.76(5)
N1 Pt1 Cl1 91.27(12)
P1 Pt1 Cl1 178.20(5)
Cl2 Pt1 Cl1 88.60(5)
C20 P1 C14 106.2(2)
C20 P1 C9 106.1(2)
C14 P1 C9 104.7(2)
C20 P1 Pt1 111.62(16)
C14 P1 Pt1 119.12(15)
C9 P1 Pt1 108.20(17)
C7 N1 C6 114.4(4)
C7 N1 Pt1 127.8(4)
C6 N1 Pt1 117.6(3)
C3 N2 C2 116.7(5)
C5 C1 C2 116.9(5)
C5 C1 C6 122.7(5)
C2 C1 C6 120.4(5)
N2 C2 C1 124.8(6)
N2 C2 H2 117.6
C1 C2 H2 117.6
N2 C3 C4 124.2(6)
N2 C3 H3 117.9
C4 C3 H3 117.9
C3 C4 C5 118.3(6)
C3 C4 H4 120.8
C5 C4 H4 120.8
C1 C5 C4 119.1(5)
C1 C5 H5 120.4
C4 C5 H5 120.4
C1 C6 N1 110.5(4)
C1 C6 H7A 109.6
N1 C6 H7A 109.6
C1 C6 H7B 109.6
N1 C6 H7B 109.6
H7A C6 H7B 108.1
N1 C7 C8 127.9(4)
N1 C7 H7 116.1
C8 C7 H7 116.1
C9 C8 C13 120.0(5)
C9 C8 C7 124.4(4)
C13 C8 C7 115.3(4)
C8 C9 C10 118.8(4)
C8 C9 P1 119.8(4)
C10 C9 P1 121.4(4)
C11 C10 C9 120.8(5)
C11 C10 H10 119.6
C9 C10 H10 119.6
C10 C11 C12 120.5(5)
C10 C11 H11 119.7
C12 C11 H11 119.7
C13 C12 C11 119.8(5)
C13 C12 H12 120.1
C11 C12 H12 120.1
C12 C13 C8 120.0(5)
C12 C13 H13 120.0
C8 C13 H13 120.0
C19 C14 C15 119.4(5)
C19 C14 P1 122.4(4)
C15 C14 P1 118.2(4)
C16 C15 C14 119.4(5)
C16 C15 H15 120.3
C14 C15 H15 120.3
C17 C16 C15 120.3(5)
C17 C16 H16 119.9
C15 C16 H16 119.9
C16 C17 C18 121.0(5)
C16 C17 H17 119.5
C18 C17 H17 119.5
C17 C18 C19 118.6(5)
C17 C18 H18 120.7
C19 C18 H18 120.7
C14 C19 C18 121.3(5)
C14 C19 H19 119.3
C18 C19 H19 119.3
C21 C20 C25 119.4(5)
C21 C20 P1 123.1(4)
C25 C20 P1 117.5(3)
C22 C21 C20 119.4(5)
C22 C21 H21 120.3
C20 C21 H21 120.3
C23 C22 C21 121.3(5)
C23 C22 H22 119.3
C21 C22 H22 119.3
C22 C23 C24 120.3(5)
C22 C23 H23 119.8
C24 C23 H23 119.8
C23 C24 C25 120.2(5)
C23 C24 H24 119.9
C25 C24 H24 119.9
C24 C25 C20 119.5(4)
C24 C25 H25 120.3
C20 C25 H25 120.3

loop_
_geom_bond_atom_site_label_1
_geom_bond_atom_site_label_2
_geom_bond_distance
_geom_bond_publ_flag
Pt1 N1 2.040(4) yes
Pt1 P1 2.1999(13) yes
Pt1 Cl2 2.2840(12) yes
Pt1 Cl1 2.3806(14) yes
P1 C20 1.803(5) ?
P1 C14 1.815(5) ?
P1 C9 1.819(5) ?
N1 C7 1.276(6) ?
N1 C6 1.512(6) ?
N2 C3 1.318(8) ?
N2 C2 1.332(7) ?
C1 C5 1.384(7) ?
C1 C2 1.390(7) ?
C1 C6 1.507(7) ?
C2 H2 0.9500 ?
C3 C4 1.374(8) ?
C3 H3 0.9500 ?
C4 C5 1.392(8) ?
C4 H4 0.9500 ?
C5 H5 0.9500 ?
C6 H7A 0.9900 ?
C6 H7B 0.9900 ?
C7 C8 1.475(7) ?
C7 H7 0.9500 ?
C8 C9 1.390(6) ?
C8 C13 1.405(6) ?
C9 C10 1.396(7) ?
C10 C11 1.369(7) ?
C10 H10 0.9500 ?
C11 C12 1.386(7) ?
C11 H11 0.9500 ?
C12 C13 1.375(7) ?
C12 H12 0.9500 ?
C13 H13 0.9500 ?
C14 C19 1.372(7) ?
C14 C15 1.404(6) ?
C15 C16 1.392(7) ?
C15 H15 0.9500 ?
C16 C17 1.367(8) ?
C16 H16 0.9500 ?
C17 C18 1.391(8) ?
C17 H17 0.9500 ?
C18 C19 1.392(7) ?
C18 H18 0.9500 ?
C19 H19 0.9500 ?
C20 C21 1.393(6) ?
C20 C25 1.414(7) ?
C21 C22 1.392(7) ?
C21 H21 0.9500 ?
C22 C23 1.362(8) ?
C22 H22 0.9500 ?
C23 C24 1.383(7) ?
C23 H23 0.9500 ?
C24 C25 1.393(7) ?
C24 H24 0.9500 ?
C25 H25 0.9500 ?

loop_
_geom_torsion_atom_site_label_1
_geom_torsion_atom_site_label_2
_geom_torsion_atom_site_label_3
_geom_torsion_atom_site_label_4
_geom_torsion
N1 Pt1 P1 C20 -71.2(2)
Cl2 Pt1 P1 C20 105.47(17)
N1 Pt1 P1 C14 164.4(2)
Cl2 Pt1 P1 C14 -18.93(19)
N1 Pt1 P1 C9 45.12(19)
Cl2 Pt1 P1 C9 -138.17(16)
P1 Pt1 N1 C7 -36.2(4)
Cl1 Pt1 N1 C7 142.0(4)
P1 Pt1 N1 C6 138.9(3)
Cl1 Pt1 N1 C6 -42.8(3)
C3 N2 C2 C1 -0.5(9)
C5 C1 C2 N2 0.8(9)
C6 C1 C2 N2 -179.5(5)
C2 N2 C3 C4 0.7(10)
N2 C3 C4 C5 -1.1(10)
C2 C1 C5 C4 -1.1(8)
C6 C1 C5 C4 179.2(5)
C3 C4 C5 C1 1.3(9)
C5 C1 C6 N1 77.7(6)
C2 C1 C6 N1 -102.0(5)
C7 N1 C6 C1 93.8(5)
Pt1 N1 C6 C1 -82.0(4)
C6 N1 C7 C8 -172.7(5)
Pt1 N1 C7 C8 2.5(8)
N1 C7 C8 C9 26.9(8)
N1 C7 C8 C13 -159.6(5)
C13 C8 C9 C10 0.3(7)
C7 C8 C9 C10 173.6(4)
C13 C8 C9 P1 -176.5(3)
C7 C8 C9 P1 -3.3(6)
C20 P1 C9 C8 83.4(4)
C14 P1 C9 C8 -164.5(4)
Pt1 P1 C9 C8 -36.5(4)
C20 P1 C9 C10 -93.4(4)
C14 P1 C9 C10 18.7(4)
Pt1 P1 C9 C10 146.7(4)
C8 C9 C10 C11 1.2(7)
P1 C9 C10 C11 178.0(4)
C9 C10 C11 C12 -2.3(8)
C10 C11 C12 C13 1.8(8)
C11 C12 C13 C8 -0.2(7)
C9 C8 C13 C12 -0.8(7)
C7 C8 C13 C12 -174.6(4)
C20 P1 C14 C19 4.1(5)
C9 P1 C14 C19 -107.9(4)
Pt1 P1 C14 C19 131.1(4)
C20 P1 C14 C15 -179.6(4)
C9 P1 C14 C15 68.4(4)
Pt1 P1 C14 C15 -52.6(4)
C19 C14 C15 C16 0.9(7)
P1 C14 C15 C16 -175.6(4)
C14 C15 C16 C17 -1.1(8)
C15 C16 C17 C18 -0.6(8)
C16 C17 C18 C19 2.5(8)
C15 C14 C19 C18 1.1(7)
P1 C14 C19 C18 177.4(4)
C17 C18 C19 C14 -2.8(8)
C14 P1 C20 C21 -109.9(4)
C9 P1 C20 C21 1.2(5)
Pt1 P1 C20 C21 118.8(4)
C14 P1 C20 C25 71.8(4)
C9 P1 C20 C25 -177.1(4)
Pt1 P1 C20 C25 -59.5(4)
C25 C20 C21 C22 -0.9(8)
P1 C20 C21 C22 -179.1(4)
C20 C21 C22 C23 -0.4(8)
C21 C22 C23 C24 0.5(9)
C22 C23 C24 C25 0.6(9)
C23 C24 C25 C20 -1.8(8)
C21 C20 C25 C24 1.9(8)
P1 C20 C25 C24 -179.7(4)
